data_7211884
loop_
_publ_author_name
'Br\"udgam, Irene'
'Lentz, Dieter'
'Vorbr\"uggen, Helmut'

_publ_section_title
;
 Synthesis, crystal and molecular structure of alkali metal nonaflates
;
_journal_issue 3
_journal_name_full CrystEngComm
_journal_page_first 795
_journal_paper_doi 10.1039/b916157k
_journal_volume 12
_journal_year 2010
_chemical_formula_sum 'C4 F9 O3 Rb S'
_chemical_formula_weight 384.57
_chemical_name_systematic 'Rubidium nonafluorobutylsulfonate'
_space_group_IT_number 14
_symmetry_cell_setting monoclinic
_symmetry_space_group_name_Hall '-P 2yn'
_symmetry_space_group_name_H-M 'P 1 21/n 1'
_atom_sites_solution_primary direct
_atom_sites_solution_secondary difmap
_audit_creation_method SHELXL-97
_cell_angle_alpha 90.00
_cell_angle_beta 93.21(3)
_cell_angle_gamma 90.00
_cell_formula_units_Z 4
_cell_length_a 5.0346(18)
_cell_length_b 5.8254(19)
_cell_length_c 33.361(16)
_cell_measurement_reflns_used 867
_cell_measurement_temperature 173(2)
_cell_measurement_theta_max 30.45
_cell_measurement_theta_min 3.55
_cell_volume 976.9(7)
_computing_cell_refinement 'BRUKER SMART'
_computing_data_collection 'BRUKER SMART'
_computing_data_reduction 'BRUKER SAINT'
_computing_structure_refinement 'SHELXL-97 (Sheldrick, 1997)'
_computing_structure_solution 'SHELXS-97 (Sheldrick, 1990)'
_diffrn_ambient_temperature 173(2)
_diffrn_measured_fraction_theta_full 0.998
_diffrn_measured_fraction_theta_max 0.998
_diffrn_measurement_device_type 'CCD area detector'
_diffrn_measurement_method 'phi and omega scans with .3 deg in omega'
_diffrn_radiation_monochromator graphite
_diffrn_radiation_source 'fine-focus sealed tube'
_diffrn_radiation_type MoK\a
_diffrn_radiation_wavelength 0.71073
_diffrn_reflns_av_R_equivalents 0.0670
_diffrn_reflns_av_sigmaI/netI 0.0550
_diffrn_reflns_limit_h_max 7
_diffrn_reflns_limit_h_min -7
_diffrn_reflns_limit_k_max 6
_diffrn_reflns_limit_k_min -8
_diffrn_reflns_limit_l_max 38
_diffrn_reflns_limit_l_min -47
_diffrn_reflns_number 14785
_diffrn_reflns_theta_full 30.52
_diffrn_reflns_theta_max 30.52
_diffrn_reflns_theta_min 2.45
_exptl_absorpt_coefficient_mu 5.421
_exptl_absorpt_correction_T_max 1.0
_exptl_absorpt_correction_T_min .508
_exptl_absorpt_correction_type empirical
_exptl_absorpt_process_details 'SADABS (BRUKER-AXS)'
_exptl_crystal_colour colorless
_exptl_crystal_density_diffrn 2.615
_exptl_crystal_density_method 'not measured'
_exptl_crystal_description plate
_exptl_crystal_F_000 728
_exptl_crystal_size_max .25
_exptl_crystal_size_mid .21
_exptl_crystal_size_min .04
_refine_diff_density_max 2.177
_refine_diff_density_min -2.991
_refine_diff_density_rms 0.217
_refine_ls_extinction_method none
_refine_ls_goodness_of_fit_ref 1.180
_refine_ls_matrix_type full
_refine_ls_number_parameters 163
_refine_ls_number_reflns 2962
_refine_ls_number_restraints 0
_refine_ls_restrained_S_all 1.180
_refine_ls_R_factor_all 0.0889
_refine_ls_R_factor_gt 0.0704
_refine_ls_shift/su_max 0.000
_refine_ls_shift/su_mean 0.000
_refine_ls_structure_factor_coef Fsqd
_refine_ls_weighting_details 'calc w=1/[\s^2^(Fo^2^)+(0.0525P)^2^+15.7807P] where P=(Fo^2^+2Fc^2^)/3'
_refine_ls_weighting_scheme calc
_refine_ls_wR_factor_gt 0.1820
_refine_ls_wR_factor_ref 0.1893
_reflns_number_gt 2315
_reflns_number_total 2962
_reflns_threshold_expression >2sigma(I)
_cod_data_source_file b916157k.txt
_cod_data_source_block rbtf
_cod_original_sg_symbol_H-M P21/n
_cod_database_code 7211884

loop_
_symmetry_equiv_pos_as_xyz
'x, y, z'
'-x+1/2, y+1/2, -z+1/2'
'-x, -y, -z'
'x-1/2, -y-1/2, z-1/2'

loop_
_atom_site_label
_atom_site_type_symbol
_atom_site_fract_x
_atom_site_fract_y
_atom_site_fract_z
_atom_site_U_iso_or_equiv
_atom_site_adp_type
_atom_site_occupancy
_atom_site_symmetry_multiplicity
_atom_site_calc_flag
Rb1 Rb 0.64054(12) 1.02095(10) 0.21149(2) 0.0191(2) Uani 1 1 d
C1 C 0.1772(14) 0.5756(13) 0.1424(2) 0.0200(14) Uani 1 1 d
C2 C 0.2294(14) 0.3638(12) 0.1158(2) 0.0191(13) Uani 1 1 d
C3 C 0.2717(17) 0.4195(16) 0.0710(3) 0.0282(17) Uani 1 1 d
C4 C 0.245(2) 0.2152(18) 0.0424(3) 0.038(2) Uani 1 1 d
F1 F 0.3432(9) 0.7473(8) 0.13274(14) 0.0246(10) Uani 1 1 d
F2 F -0.0752(9) 0.6475(9) 0.13412(15) 0.0278(10) Uani 1 1 d
F3 F 0.4479(9) 0.2539(8) 0.13067(15) 0.0270(10) Uani 1 1 d
F4 F 0.0188(10) 0.2218(9) 0.11710(15) 0.0311(11) Uani 1 1 d
F5 F 0.5148(11) 0.5104(10) 0.06862(16) 0.0367(12) Uani 1 1 d
F6 F 0.0907(12) 0.5792(11) 0.05826(16) 0.0403(13) Uani 1 1 d
F7 F -0.0029(15) 0.1457(15) 0.0376(2) 0.068(2) Uani 1 1 d
F8 F 0.3985(17) 0.0424(12) 0.0563(2) 0.0596(19) Uani 1 1 d
F9 F 0.3257(16) 0.2750(13) 0.00687(18) 0.0562(18) Uani 1 1 d
O1 O 0.0985(10) 0.7276(9) 0.21327(17) 0.0232(11) Uani 1 1 d
O2 O 0.5098(9) 0.5207(9) 0.20419(16) 0.0189(10) Uani 1 1 d
O3 O 0.0934(10) 0.3116(9) 0.20320(16) 0.0202(10) Uani 1 1 d
S1 S 0.2238(3) 0.5262(3) 0.19675(5) 0.0144(3) Uani 1 1 d

loop_
_atom_site_aniso_label
_atom_site_aniso_U_11
_atom_site_aniso_U_22
_atom_site_aniso_U_33
_atom_site_aniso_U_23
_atom_site_aniso_U_13
_atom_site_aniso_U_12
Rb1 0.0154(3) 0.0101(3) 0.0319(4) 0.0000(3) 0.0016(2) 0.0000(2)
C1 0.017(3) 0.020(3) 0.024(4) 0.001(3) 0.000(3) 0.001(2)
C2 0.017(3) 0.017(3) 0.023(4) 0.000(3) -0.001(3) -0.004(2)
C3 0.028(4) 0.034(4) 0.022(4) 0.001(3) 0.001(3) -0.004(3)
C4 0.047(5) 0.041(5) 0.025(5) -0.006(4) 0.003(4) -0.007(4)
F1 0.023(2) 0.024(2) 0.027(2) 0.0070(18) 0.0046(18) -0.0018(17)
F2 0.020(2) 0.034(3) 0.029(3) 0.000(2) -0.0028(18) 0.0107(19)
F3 0.023(2) 0.027(2) 0.030(3) 0.000(2) 0.0008(18) 0.0095(18)
F4 0.030(2) 0.032(3) 0.032(3) -0.008(2) 0.009(2) -0.012(2)
F5 0.035(3) 0.044(3) 0.032(3) 0.006(2) 0.009(2) -0.007(2)
F6 0.047(3) 0.046(3) 0.027(3) 0.008(2) -0.004(2) 0.007(3)
F7 0.066(4) 0.092(6) 0.046(4) -0.032(4) 0.009(3) -0.044(4)
F8 0.100(6) 0.038(3) 0.042(4) -0.011(3) 0.018(4) 0.010(4)
F9 0.083(5) 0.065(5) 0.022(3) -0.010(3) 0.014(3) -0.010(4)
O1 0.020(2) 0.022(3) 0.027(3) -0.010(2) -0.001(2) 0.006(2)
O2 0.0116(19) 0.017(2) 0.028(3) -0.003(2) 0.0015(17) -0.0039(18)
O3 0.016(2) 0.023(3) 0.022(3) 0.006(2) -0.0002(18) -0.0045(19)
S1 0.0111(6) 0.0118(7) 0.0205(8) 0.0000(6) 0.0016(5) 0.0000(5)

loop_
_atom_type_symbol
_atom_type_description
_atom_type_scat_dispersion_real
_atom_type_scat_dispersion_imag
_atom_type_scat_source
C C 0.0033 0.0016 'International Tables Vol C Tables 4.2.6.8 and 6.1.1.4'
O O 0.0106 0.0060 'International Tables Vol C Tables 4.2.6.8 and 6.1.1.4'
F F 0.0171 0.0103 'International Tables Vol C Tables 4.2.6.8 and 6.1.1.4'
S S 0.1246 0.1234 'International Tables Vol C Tables 4.2.6.8 and 6.1.1.4'
Rb Rb -0.9393 2.9676 'International Tables Vol C Tables 4.2.6.8 and 6.1.1.4'

loop_
_geom_angle_atom_site_label_1
_geom_angle_atom_site_label_2
_geom_angle_atom_site_label_3
_geom_angle
_geom_angle_site_symmetry_1
_geom_angle_site_symmetry_3
O3 Rb1 O1 73.20(16) 1_665 1_655
O3 Rb1 O2 65.78(14) 1_665 1_565
O1 Rb1 O2 138.98(15) 1_655 1_565
O3 Rb1 O2 137.69(14) 1_665 .
O1 Rb1 O2 66.08(14) 1_655 .
O2 Rb1 O2 153.39(17) 1_565 .
O3 Rb1 O1 101.34(15) 1_665 2
O1 Rb1 O1 124.40(10) 1_655 2
O2 Rb1 O1 65.98(14) 1_565 2
O2 Rb1 O1 110.58(14) . 2
O3 Rb1 F3 82.55(14) 1_665 1_565
O1 Rb1 F3 119.15(15) 1_655 1_565
O2 Rb1 F3 56.69(13) 1_565 1_565
O2 Rb1 F3 107.24(14) . 1_565
O1 Rb1 F3 114.58(13) 2 1_565
O3 Rb1 O1 173.74(15) 1_665 .
O1 Rb1 O1 111.35(18) 1_655 .
O2 Rb1 O1 109.57(13) 1_565 .
O2 Rb1 O1 45.82(13) . .
O1 Rb1 O1 79.79(11) 2 .
F3 Rb1 O1 91.38(14) 1_565 .
O3 Rb1 O3 111.17(17) 1_665 1_565
O1 Rb1 O3 173.88(15) 1_655 1_565
O2 Rb1 O3 45.63(13) 1_565 1_565
O2 Rb1 O3 108.69(13) . 1_565
O1 Rb1 O3 59.75(14) 2 1_565
F3 Rb1 O3 58.44(13) 1_565 1_565
O1 Rb1 O3 63.96(13) . 1_565
O3 Rb1 O2 71.75(14) 1_665 2_655
O1 Rb1 O2 65.41(14) 1_655 2_655
O2 Rb1 O2 100.24(14) 1_565 2_655
O2 Rb1 O2 100.18(15) . 2_655
O1 Rb1 O2 60.73(13) 2 2_655
F3 Rb1 O2 151.46(13) 1_565 2_655
O1 Rb1 O2 113.83(14) . 2_655
O3 Rb1 O2 119.63(13) 1_565 2_655
O3 Rb1 F1 121.86(14) 1_665 .
O1 Rb1 F1 93.21(14) 1_655 .
O2 Rb1 F1 108.20(13) 1_565 .
O2 Rb1 F1 52.21(13) . .
O1 Rb1 F1 130.16(13) 2 .
F3 Rb1 F1 55.03(12) 1_565 .
O1 Rb1 F1 54.63(13) . .
O3 Rb1 F1 80.86(13) 1_565 .
O2 Rb1 F1 151.49(12) 2_655 .
O3 Rb1 O3 127.82(10) 1_665 2
O1 Rb1 O3 94.91(15) 1_655 2
O2 Rb1 O3 109.59(13) 1_565 2
O2 Rb1 O3 68.33(14) . 2
O1 Rb1 O3 44.26(13) 2 2
F3 Rb1 O3 141.26(12) 1_565 2
O1 Rb1 O3 57.04(14) . 2
O3 Rb1 O3 85.71(11) 1_565 2
O2 Rb1 O3 57.60(13) 2_655 2
F1 Rb1 O3 109.14(12) . 2
O3 Rb1 S1 157.67(12) 1_665 .
O1 Rb1 S1 89.27(12) 1_655 .
O2 Rb1 S1 130.34(10) 1_565 .
O2 Rb1 S1 23.30(9) . .
O1 Rb1 S1 99.98(10) 2 .
F3 Rb1 S1 94.58(10) 1_565 .
O1 Rb1 S1 23.95(9) . .
O3 Rb1 S1 85.41(10) 1_565 .
O2 Rb1 S1 113.90(10) 2_655 .
F1 Rb1 S1 43.76(8) . .
O3 Rb1 S1 66.10(10) 2 .
F2 C1 F1 108.0(6) . .
F2 C1 C2 108.5(6) . .
F1 C1 C2 109.0(6) . .
F2 C1 S1 108.4(5) . .
F1 C1 S1 107.7(5) . .
C2 C1 S1 115.1(5) . .
F3 C2 F4 108.9(6) . .
F3 C2 C1 109.2(6) . .
F4 C2 C1 108.1(6) . .
F3 C2 C3 107.6(6) . .
F4 C2 C3 108.1(6) . .
C1 C2 C3 114.9(6) . .
F5 C3 F6 108.1(7) . .
F5 C3 C4 108.5(7) . .
F6 C3 C4 107.7(7) . .
F5 C3 C2 108.4(6) . .
F6 C3 C2 108.7(7) . .
C4 C3 C2 115.2(7) . .
F7 C4 F9 108.1(8) . .
F7 C4 F8 109.6(9) . .
F9 C4 F8 108.1(9) . .
F7 C4 C3 111.4(8) . .
F9 C4 C3 109.6(8) . .
F8 C4 C3 109.9(8) . .
C1 F1 Rb1 114.8(4) . .
C2 F3 Rb1 137.3(4) . 1_545
S1 O1 Rb1 146.9(3) . 1_455
S1 O1 Rb1 101.0(3) . 2_545
Rb1 O1 Rb1 84.24(14) 1_455 2_545
S1 O1 Rb1 92.0(2) . .
Rb1 O1 Rb1 111.35(18) 1_455 .
Rb1 O1 Rb1 126.20(18) 2_545 .
S1 O2 Rb1 104.3(2) . 1_545
S1 O2 Rb1 101.8(2) . .
Rb1 O2 Rb1 153.39(17) 1_545 .
S1 O2 Rb1 129.6(3) . 2_645
Rb1 O2 Rb1 79.81(12) 1_545 2_645
Rb1 O2 Rb1 79.77(12) . 2_645
S1 O3 Rb1 154.5(3) . 1_445
S1 O3 Rb1 94.3(2) . 1_545
Rb1 O3 Rb1 111.17(17) 1_445 1_545
S1 O3 Rb1 89.8(3) . 2_545
Rb1 O3 Rb1 79.32(12) 1_445 2_545
Rb1 O3 Rb1 117.01(16) 1_545 2_545
O3 S1 O2 114.5(3) . .
O3 S1 O1 115.7(3) . .
O2 S1 O1 113.6(3) . .
O3 S1 C1 104.5(3) . .
O2 S1 C1 104.1(3) . .
O1 S1 C1 102.3(3) . .
O3 S1 Rb1 161.9(2) . .
O2 S1 Rb1 54.9(2) . .
O1 S1 Rb1 64.0(2) . .
C1 S1 Rb1 92.9(2) . .
O3 S1 Rb1 62.5(2) . 1_545
O2 S1 Rb1 53.0(2) . 1_545
O1 S1 Rb1 149.5(2) . 1_545
C1 S1 Rb1 107.5(2) . 1_545
Rb1 S1 Rb1 107.69(5) . 1_545
O3 S1 Rb1 67.1(2) . 2_545
O2 S1 Rb1 113.4(2) . 2_545
O1 S1 Rb1 56.0(2) . 2_545
C1 S1 Rb1 141.7(2) . 2_545
Rb1 S1 Rb1 102.07(5) . 2_545
Rb1 S1 Rb1 101.13(5) 1_545 2_545

loop_
_geom_bond_atom_site_label_1
_geom_bond_atom_site_label_2
_geom_bond_distance
_geom_bond_site_symmetry_2
Rb1 O3 2.866(5) 1_665
Rb1 O1 2.868(5) 1_655
Rb1 O2 2.992(5) 1_565
Rb1 O2 2.994(5) .
Rb1 O1 3.088(6) 2
Rb1 F3 3.124(5) 1_565
Rb1 O1 3.223(6) .
Rb1 O3 3.232(5) 1_565
Rb1 O2 3.233(5) 2_655
Rb1 F1 3.353(5) .
Rb1 O3 3.369(6) 2
Rb1 S1 3.5827(19) .
C1 F2 1.352(8) .
C1 F1 1.354(8) .
C1 C2 1.551(10) .
C1 S1 1.839(8) .
C2 F3 1.344(8) .
C2 F4 1.347(8) .
C2 C3 1.553(11) .
C3 F5 1.340(10) .
C3 F6 1.354(10) .
C3 C4 1.528(13) .
C4 F7 1.314(12) .
C4 F9 1.320(11) .
C4 F8 1.336(13) .
F3 Rb1 3.124(5) 1_545
O1 S1 1.455(5) .
O1 Rb1 2.868(5) 1_455
O1 Rb1 3.088(6) 2_545
O2 S1 1.448(5) .
O2 Rb1 2.992(5) 1_545
O2 Rb1 3.233(5) 2_645
O3 S1 1.434(5) .
O3 Rb1 2.866(5) 1_445
O3 Rb1 3.232(5) 1_545
O3 Rb1 3.369(6) 2_545
S1 Rb1 3.6319(19) 1_545
S1 Rb1 3.656(2) 2_545
